data_4066633
loop_
_publ_author_name
'Chen, Dafa'
'Zhang, Xi'
'Xu, Shansheng'
'Song, Haibin'
'Wang, Baiquan'

_publ_section_title
;
 Pyridyl-Substituted Indenyl Ruthenium Complexes: Synthesis, Structures,
 and Reactivities
;
_journal_issue 15
_journal_name_full Organometallics
_journal_page_first 3418
_journal_paper_doi 10.1021/om100556y
_journal_volume 29
_journal_year 2010
_chemical_formula_sum 'C30 H20 N2 O2 Ru'
_chemical_formula_weight 541.55
_chemical_name_systematic
; 
 ? 
;
_space_group_IT_number 14
_symmetry_cell_setting monoclinic
_symmetry_space_group_name_Hall '-P 2ybc'
_symmetry_space_group_name_H-M 'P 1 21/c 1'
_atom_sites_solution_hydrogens geom
_atom_sites_solution_primary direct
_atom_sites_solution_secondary difmap
_audit_creation_method SHELXL-97
_cell_angle_alpha 90.00
_cell_angle_beta 112.26(3)
_cell_angle_gamma 90.00
_cell_formula_units_Z 4
_cell_length_a 14.857(3)
_cell_length_b 8.9139(18)
_cell_length_c 18.954(4)
_cell_measurement_reflns_used 6699
_cell_measurement_temperature 113(2)
_cell_measurement_theta_max 27.956
_cell_measurement_theta_min 2.232
_cell_volume 2323.1(10)
_computing_cell_refinement crystalclear
_computing_data_collection crystalclear
_computing_data_reduction crystalclear
_computing_molecular_graphics 'Bruker SHELXTL'
_computing_publication_material 'Bruker SHELXTL'
_computing_structure_refinement 'SHELXL-97 (Sheldrick, 1997)'
_computing_structure_solution 'SHELXS-97 (Sheldrick, 1990)'
_diffrn_ambient_temperature 113(2)
_diffrn_measured_fraction_theta_full 0.998
_diffrn_measured_fraction_theta_max 0.998
_diffrn_measurement_device_type 'rigaku saturn'
_diffrn_measurement_method '\w scans'
_diffrn_radiation_monochromator confocal
_diffrn_radiation_source 'rotating anode'
_diffrn_radiation_type MoK\a
_diffrn_radiation_wavelength 0.71073
_diffrn_reflns_av_R_equivalents 0.0360
_diffrn_reflns_av_sigmaI/netI 0.0324
_diffrn_reflns_limit_h_max 17
_diffrn_reflns_limit_h_min -17
_diffrn_reflns_limit_k_max 10
_diffrn_reflns_limit_k_min -10
_diffrn_reflns_limit_l_max 22
_diffrn_reflns_limit_l_min -22
_diffrn_reflns_number 13011
_diffrn_reflns_theta_full 25.02
_diffrn_reflns_theta_max 25.02
_diffrn_reflns_theta_min 2.23
_diffrn_standards_decay_% 0
_diffrn_standards_interval_count 0
_diffrn_standards_interval_time 0
_diffrn_standards_number 0
_exptl_absorpt_coefficient_mu 0.706
_exptl_absorpt_correction_T_max 0.9457
_exptl_absorpt_correction_T_min 0.9076
_exptl_absorpt_correction_type multi-scan
_exptl_absorpt_process_details crystalclear
_exptl_crystal_density_diffrn 1.548
_exptl_crystal_density_method 'not measured'
_exptl_crystal_F_000 1096
_exptl_crystal_size_max 0.14
_exptl_crystal_size_mid 0.12
_exptl_crystal_size_min 0.08
_refine_diff_density_max 0.480
_refine_diff_density_min -0.430
_refine_diff_density_rms 0.063
_refine_ls_extinction_method none
_refine_ls_goodness_of_fit_ref 1.051
_refine_ls_hydrogen_treatment constr
_refine_ls_matrix_type full
_refine_ls_number_parameters 316
_refine_ls_number_reflns 4092
_refine_ls_number_restraints 0
_refine_ls_restrained_S_all 1.051
_refine_ls_R_factor_all 0.0315
_refine_ls_R_factor_gt 0.0276
_refine_ls_shift/su_max 0.002
_refine_ls_shift/su_mean 0.000
_refine_ls_structure_factor_coef Fsqd
_refine_ls_weighting_details 'calc w=1/[\s^2^(Fo^2^)+(0.0394P)^2^+0.6824P] where P=(Fo^2^+2Fc^2^)/3'
_refine_ls_weighting_scheme calc
_refine_ls_wR_factor_gt 0.0690
_refine_ls_wR_factor_ref 0.0713
_reflns_number_gt 3717
_reflns_number_total 4092
_reflns_threshold_expression >2sigma(I)
_cod_data_source_file om100556y_si_001.cif
_cod_data_source_block r80415d
_cod_depositor_comments
;
The following automatic conversions were performed:

'_symmetry_cell_setting' value 'Monoclinic' changed to 'monoclinic'
according to /home/saulius/struct/CIF-dictionaries/cif_core.dic
dictionary named 'cif_core.dic' version 2.4.1 from
2010-06-29.

'_exptl_absorpt_correction_type' value 'MULTI-SCAN'
changed to 'multi-scan' according to
/home/saulius/struct/CIF-dictionaries/cif_core.dic dictionary named
'cif_core.dic' version 2.4.1 from
2010-06-29.

'_refine_ls_hydrogen_treatment' value 'CONSTR' changed
to 'constr' according to
/home/saulius/struct/CIF-dictionaries/cif_core.dic dictionary named
'cif_core.dic' version 2.4.1 from 2010-06-29.

Automatic conversion script
Id: cif_fix_values 1715 2011-07-08 13:25:40Z adriana 
;
_cod_original_cell_volume 2323.1(8)
_cod_original_sg_symbol_H-M P2(1)/c
_cod_database_code 4066633

loop_
_symmetry_equiv_pos_as_xyz
'x, y, z'
'-x, y+1/2, -z+1/2'
'-x, -y, -z'
'x, -y-1/2, z-1/2'

loop_
_atom_site_label
_atom_site_type_symbol
_atom_site_fract_x
_atom_site_fract_y
_atom_site_fract_z
_atom_site_U_iso_or_equiv
_atom_site_adp_type
_atom_site_occupancy
_atom_site_symmetry_multiplicity
_atom_site_calc_flag
_atom_site_refinement_flags
Ru1 Ru 0.320213(13) 0.585149(19) 0.024536(10) 0.01749(8) Uani 1 1 d .
O1 O 0.48615(13) 0.80028(19) 0.08243(11) 0.0356(4) Uani 1 1 d .
O2 O 0.38277(14) 0.4877(2) -0.10562(11) 0.0347(4) Uani 1 1 d .
N1 N 0.38270(15) 0.4025(2) 0.10528(12) 0.0244(5) Uani 1 1 d .
N2 N 0.18346(13) 0.4637(2) -0.01494(10) 0.0209(4) Uani 1 1 d .
C1 C 0.42387(17) 0.7150(3) 0.05993(14) 0.0239(5) Uani 1 1 d .
C2 C 0.35684(17) 0.5178(3) -0.05798(14) 0.0228(5) Uani 1 1 d .
C3 C 0.42858(18) 0.2795(3) 0.09436(15) 0.0303(6) Uani 1 1 d .
H3 H 0.4442 0.2746 0.0513 0.036 Uiso 1 1 calc R
C4 C 0.4534(2) 0.1599(3) 0.14506(17) 0.0405(7) Uani 1 1 d .
H4 H 0.4845 0.0760 0.1358 0.049 Uiso 1 1 calc R
C5 C 0.4314(2) 0.1671(3) 0.20927(17) 0.0424(7) Uani 1 1 d .
H5 H 0.4473 0.0880 0.2438 0.051 Uiso 1 1 calc R
C6 C 0.3858(2) 0.2921(3) 0.22182(16) 0.0360(6) Uani 1 1 d .
H6 H 0.3713 0.2987 0.2654 0.043 Uiso 1 1 calc R
C7 C 0.36100(18) 0.4094(3) 0.16905(15) 0.0257(6) Uani 1 1 d .
C8 C 0.31220(17) 0.5451(3) 0.17516(13) 0.0240(5) Uani 1 1 d .
C9 C 0.2824(2) 0.5912(3) 0.23981(15) 0.0309(6) Uani 1 1 d .
H9A H 0.2336 0.5241 0.2445 0.037 Uiso 1 1 calc R
H9B H 0.3378 0.5946 0.2879 0.037 Uiso 1 1 calc R
C10 C 0.24167(17) 0.7447(3) 0.21489(13) 0.0245(5) Uani 1 1 d .
C11 C 0.20157(19) 0.8454(3) 0.24995(14) 0.0321(6) Uani 1 1 d .
H11 H 0.1968 0.8219 0.2962 0.038 Uiso 1 1 calc R
C12 C 0.16857(19) 0.9816(3) 0.21514(14) 0.0322(6) Uani 1 1 d .
H12 H 0.1402 1.0494 0.2378 0.039 Uiso 1 1 calc R
C13 C 0.17697(19) 1.0188(3) 0.14707(15) 0.0290(6) Uani 1 1 d .
H13 H 0.1563 1.1125 0.1255 0.035 Uiso 1 1 calc R
C14 C 0.21600(18) 0.9175(3) 0.11031(14) 0.0234(5) Uani 1 1 d .
H14 H 0.2208 0.9424 0.0642 0.028 Uiso 1 1 calc R
C15 C 0.24767(16) 0.7781(3) 0.14393(13) 0.0198(5) Uani 1 1 d .
C16 C 0.28945(16) 0.6498(3) 0.11921(13) 0.0207(5) Uani 1 1 d .
C17 C 0.16724(18) 0.3234(3) 0.00406(14) 0.0264(5) Uani 1 1 d .
H17 H 0.2196 0.2689 0.0372 0.032 Uiso 1 1 calc R
C18 C 0.0768(2) 0.2568(3) -0.02324(15) 0.0341(6) Uani 1 1 d .
H18 H 0.0684 0.1601 -0.0083 0.041 Uiso 1 1 calc R
C19 C -0.0004(2) 0.3356(3) -0.07279(16) 0.0369(7) Uani 1 1 d .
H19 H -0.0620 0.2924 -0.0926 0.044 Uiso 1 1 calc R
C20 C 0.01373(18) 0.4779(3) -0.09286(14) 0.0308(6) Uani 1 1 d .
H20 H -0.0384 0.5323 -0.1262 0.037 Uiso 1 1 calc R
C21 C 0.10652(17) 0.5422(3) -0.06342(13) 0.0234(5) Uani 1 1 d .
C22 C 0.13194(17) 0.6891(3) -0.07961(13) 0.0239(5) Uani 1 1 d .
C23 C 0.06449(19) 0.8039(3) -0.13153(15) 0.0308(6) Uani 1 1 d .
H23A H 0.0337 0.7663 -0.1832 0.037 Uiso 1 1 calc R
H23B H 0.0148 0.8351 -0.1131 0.037 Uiso 1 1 calc R
C24 C 0.13385(19) 0.9285(3) -0.12681(14) 0.0271(6) Uani 1 1 d .
C25 C 0.1160(2) 1.0678(3) -0.16234(16) 0.0362(7) Uani 1 1 d .
H25 H 0.0535 1.0948 -0.1948 0.043 Uiso 1 1 calc R
C26 C 0.1926(2) 1.1649(3) -0.14852(16) 0.0371(7) Uani 1 1 d .
H26 H 0.1813 1.2583 -0.1722 0.045 Uiso 1 1 calc R
C27 C 0.2854(2) 1.1276(3) -0.10057(15) 0.0334(6) Uani 1 1 d .
H27 H 0.3359 1.1957 -0.0920 0.040 Uiso 1 1 calc R
C28 C 0.30437(19) 0.9875(3) -0.06455(14) 0.0266(5) Uani 1 1 d .
H28 H 0.3672 0.9615 -0.0324 0.032 Uiso 1 1 calc R
C29 C 0.22843(18) 0.8888(3) -0.07755(13) 0.0223(5) Uani 1 1 d .
C30 C 0.22547(17) 0.7368(3) -0.04792(13) 0.0209(5) Uani 1 1 d .

loop_
_atom_site_aniso_label
_atom_site_aniso_U_11
_atom_site_aniso_U_22
_atom_site_aniso_U_33
_atom_site_aniso_U_23
_atom_site_aniso_U_13
_atom_site_aniso_U_12
Ru1 0.01715(12) 0.01627(12) 0.01953(12) -0.00004(7) 0.00749(8) 0.00039(7)
O1 0.0236(10) 0.0259(9) 0.0506(12) -0.0065(9) 0.0066(9) -0.0060(8)
O2 0.0410(11) 0.0334(10) 0.0387(11) -0.0027(9) 0.0254(9) 0.0043(9)
N1 0.0180(10) 0.0217(11) 0.0269(12) 0.0002(8) 0.0012(9) 0.0014(8)
N2 0.0190(10) 0.0260(11) 0.0180(10) -0.0019(8) 0.0073(8) -0.0004(8)
C1 0.0214(13) 0.0217(12) 0.0296(14) -0.0012(10) 0.0108(11) 0.0059(11)
C2 0.0220(13) 0.0154(12) 0.0302(14) 0.0012(10) 0.0092(11) -0.0008(10)
C3 0.0225(13) 0.0250(14) 0.0351(15) -0.0022(11) 0.0015(11) 0.0033(11)
C4 0.0324(15) 0.0237(14) 0.0489(19) -0.0019(12) -0.0032(13) 0.0087(12)
C5 0.0417(18) 0.0290(15) 0.0413(18) 0.0141(13) -0.0013(14) 0.0059(14)
C6 0.0340(15) 0.0348(15) 0.0302(15) 0.0111(12) 0.0019(12) 0.0034(13)
C7 0.0200(13) 0.0262(13) 0.0251(14) 0.0040(10) 0.0019(10) 0.0000(10)
C8 0.0212(13) 0.0283(13) 0.0192(13) 0.0036(10) 0.0038(10) 0.0013(11)
C9 0.0295(14) 0.0425(17) 0.0196(13) 0.0079(11) 0.0081(11) 0.0039(12)
C10 0.0197(12) 0.0346(14) 0.0171(12) 0.0005(10) 0.0047(10) -0.0011(11)
C11 0.0325(15) 0.0462(17) 0.0186(13) -0.0039(11) 0.0110(11) -0.0022(13)
C12 0.0334(15) 0.0385(15) 0.0281(14) -0.0123(12) 0.0156(12) -0.0005(13)
C13 0.0328(15) 0.0224(13) 0.0332(15) -0.0045(11) 0.0144(12) 0.0013(11)
C14 0.0249(13) 0.0261(13) 0.0213(13) -0.0027(10) 0.0113(10) -0.0033(10)
C15 0.0155(11) 0.0238(12) 0.0190(12) -0.0038(9) 0.0052(9) -0.0032(10)
C16 0.0175(12) 0.0234(12) 0.0191(12) -0.0007(10) 0.0047(9) -0.0003(10)
C17 0.0268(13) 0.0276(13) 0.0239(13) -0.0006(11) 0.0086(11) -0.0052(11)
C18 0.0371(15) 0.0337(14) 0.0338(15) -0.0024(12) 0.0161(12) -0.0107(13)
C19 0.0294(15) 0.0445(17) 0.0356(16) -0.0067(13) 0.0109(13) -0.0160(13)
C20 0.0199(13) 0.0419(16) 0.0249(14) 0.0005(12) 0.0019(10) 0.0004(12)
C21 0.0224(13) 0.0315(13) 0.0171(12) -0.0029(10) 0.0083(10) 0.0002(11)
C22 0.0206(12) 0.0346(14) 0.0161(12) -0.0001(10) 0.0064(10) 0.0069(11)
C23 0.0265(14) 0.0355(15) 0.0286(14) 0.0049(11) 0.0082(11) 0.0068(12)
C24 0.0304(14) 0.0304(14) 0.0226(13) 0.0008(10) 0.0124(11) 0.0054(11)
C25 0.0432(17) 0.0333(15) 0.0315(16) 0.0091(12) 0.0134(13) 0.0116(13)
C26 0.058(2) 0.0234(14) 0.0350(16) 0.0051(12) 0.0239(14) 0.0049(14)
C27 0.0489(18) 0.0251(13) 0.0319(15) -0.0003(11) 0.0218(13) -0.0022(13)
C28 0.0330(14) 0.0265(13) 0.0236(13) -0.0019(10) 0.0146(11) 0.0004(11)
C29 0.0288(13) 0.0234(13) 0.0175(12) -0.0007(9) 0.0120(10) 0.0041(11)
C30 0.0291(13) 0.0210(12) 0.0174(12) -0.0010(9) 0.0141(10) 0.0022(11)

loop_
_atom_type_symbol
_atom_type_description
_atom_type_scat_dispersion_real
_atom_type_scat_dispersion_imag
_atom_type_scat_source
C C 0.0033 0.0016 'International Tables Vol C Tables 4.2.6.8 and 6.1.1.4'
H H 0.0000 0.0000 'International Tables Vol C Tables 4.2.6.8 and 6.1.1.4'
N N 0.0061 0.0033 'International Tables Vol C Tables 4.2.6.8 and 6.1.1.4'
O O 0.0106 0.0060 'International Tables Vol C Tables 4.2.6.8 and 6.1.1.4'
Ru Ru -1.2594 0.8363 'International Tables Vol C Tables 4.2.6.8 and 6.1.1.4'

loop_
_geom_angle_atom_site_label_1
_geom_angle_atom_site_label_2
_geom_angle_atom_site_label_3
_geom_angle
C1 Ru1 C2 92.12(10)
C1 Ru1 C30 95.54(10)
C2 Ru1 C30 89.71(9)
C1 Ru1 C16 86.47(10)
C2 Ru1 C16 175.86(9)
C30 Ru1 C16 94.30(9)
C1 Ru1 N2 170.27(9)
C2 Ru1 N2 94.58(9)
C30 Ru1 N2 77.47(9)
C16 Ru1 N2 87.30(8)
C1 Ru1 N1 97.97(9)
C2 Ru1 N1 99.20(9)
C30 Ru1 N1 163.48(8)
C16 Ru1 N1 77.16(9)
N2 Ru1 N1 87.92(8)
C3 N1 C7 118.4(2)
C3 N1 Ru1 127.14(18)
C7 N1 Ru1 113.96(15)
C17 N2 C21 117.9(2)
C17 N2 Ru1 127.54(16)
C21 N2 Ru1 114.51(16)
O1 C1 Ru1 177.3(2)
O2 C2 Ru1 174.8(2)
N1 C3 C4 122.4(3)
N1 C3 H3 118.8
C4 C3 H3 118.8
C5 C4 C3 119.1(3)
C5 C4 H4 120.5
C3 C4 H4 120.5
C6 C5 C4 119.4(3)
C6 C5 H5 120.3
C4 C5 H5 120.3
C5 C6 C7 119.8(3)
C5 C6 H6 120.1
C7 C6 H6 120.1
N1 C7 C6 120.9(2)
N1 C7 C8 113.9(2)
C6 C7 C8 125.2(2)
C16 C8 C7 120.0(2)
C16 C8 C9 112.6(2)
C7 C8 C9 127.4(2)
C10 C9 C8 101.6(2)
C10 C9 H9A 111.5
C8 C9 H9A 111.5
C10 C9 H9B 111.5
C8 C9 H9B 111.5
H9A C9 H9B 109.3
C11 C10 C15 121.1(2)
C11 C10 C9 129.7(2)
C15 C10 C9 109.2(2)
C10 C11 C12 118.8(2)
C10 C11 H11 120.6
C12 C11 H11 120.6
C11 C12 C13 121.1(2)
C11 C12 H12 119.5
C13 C12 H12 119.5
C12 C13 C14 120.8(2)
C12 C13 H13 119.6
C14 C13 H13 119.6
C13 C14 C15 118.8(2)
C13 C14 H14 120.6
C15 C14 H14 120.6
C14 C15 C10 119.4(2)
C14 C15 C16 131.5(2)
C10 C15 C16 109.1(2)
C8 C16 C15 107.4(2)
C8 C16 Ru1 114.21(17)
C15 C16 Ru1 138.41(17)
N2 C17 C18 123.1(2)
N2 C17 H17 118.4
C18 C17 H17 118.4
C19 C18 C17 118.8(3)
C19 C18 H18 120.6
C17 C18 H18 120.6
C20 C19 C18 119.4(2)
C20 C19 H19 120.3
C18 C19 H19 120.3
C19 C20 C21 120.2(2)
C19 C20 H20 119.9
C21 C20 H20 119.9
N2 C21 C20 120.6(2)
N2 C21 C22 113.2(2)
C20 C21 C22 126.2(2)
C30 C22 C21 120.2(2)
C30 C22 C23 113.1(2)
C21 C22 C23 126.7(2)
C24 C23 C22 101.1(2)
C24 C23 H23A 111.5
C22 C23 H23A 111.5
C24 C23 H23B 111.5
C22 C23 H23B 111.5
H23A C23 H23B 109.4
C25 C24 C29 120.4(2)
C25 C24 C23 129.4(3)
C29 C24 C23 110.2(2)
C26 C25 C24 118.6(3)
C26 C25 H25 120.7
C24 C25 H25 120.7
C25 C26 C27 121.7(2)
C25 C26 H26 119.2
C27 C26 H26 119.2
C26 C27 C28 120.3(3)
C26 C27 H27 119.9
C28 C27 H27 119.9
C29 C28 C27 118.9(3)
C29 C28 H28 120.6
C27 C28 H28 120.6
C28 C29 C24 120.2(2)
C28 C29 C30 131.3(2)
C24 C29 C30 108.5(2)
C22 C30 C29 107.0(2)
C22 C30 Ru1 114.62(17)
C29 C30 Ru1 138.34(18)

loop_
_geom_bond_atom_site_label_1
_geom_bond_atom_site_label_2
_geom_bond_distance
Ru1 C1 1.838(3)
Ru1 C2 1.936(2)
Ru1 C30 2.057(2)
Ru1 C16 2.093(2)
Ru1 N2 2.170(2)
Ru1 N1 2.186(2)
O1 C1 1.147(3)
O2 C2 1.140(3)
N1 C3 1.348(3)
N1 C7 1.365(3)
N2 C17 1.349(3)
N2 C21 1.358(3)
C3 C4 1.389(4)
C3 H3 0.9300
C4 C5 1.376(4)
C4 H4 0.9300
C5 C6 1.371(4)
C5 H5 0.9300
C6 C7 1.396(3)
C6 H6 0.9300
C7 C8 1.437(3)
C8 C16 1.356(3)
C8 C9 1.509(3)
C9 C10 1.498(3)
C9 H9A 0.9700
C9 H9B 0.9700
C10 C11 1.379(4)
C10 C15 1.413(3)
C11 C12 1.380(4)
C11 H11 0.9300
C12 C13 1.383(4)
C12 H12 0.9300
C13 C14 1.394(3)
C13 H13 0.9300
C14 C15 1.394(3)
C14 H14 0.9300
C15 C16 1.460(3)
C17 C18 1.378(4)
C17 H17 0.9300
C18 C19 1.369(4)
C18 H18 0.9300
C19 C20 1.363(4)
C19 H19 0.9300
C20 C21 1.399(3)
C20 H20 0.9300
C21 C22 1.428(4)
C22 C30 1.357(3)
C22 C23 1.508(3)
C23 C24 1.495(4)
C23 H23A 0.9700
C23 H23B 0.9700
C24 C25 1.389(3)
C24 C29 1.406(4)
C25 C26 1.373(4)
C25 H25 0.9300
C26 C27 1.375(4)
C26 H26 0.9300
C27 C28 1.400(4)
C27 H27 0.9300
C28 C29 1.377(4)
C28 H28 0.9300
C29 C30 1.474(3)

loop_
_geom_torsion_atom_site_label_1
_geom_torsion_atom_site_label_2
_geom_torsion_atom_site_label_3
_geom_torsion_atom_site_label_4
_geom_torsion
C1 Ru1 N1 C3 -96.0(2)
C2 Ru1 N1 C3 -2.5(2)
C30 Ru1 N1 C3 119.4(3)
C16 Ru1 N1 C3 179.5(2)
N2 Ru1 N1 C3 91.8(2)
C1 Ru1 N1 C7 92.42(17)
C2 Ru1 N1 C7 -174.10(17)
C30 Ru1 N1 C7 -52.2(4)
C16 Ru1 N1 C7 7.91(16)
N2 Ru1 N1 C7 -79.80(17)
C1 Ru1 N2 C17 -135.7(5)
C2 Ru1 N2 C17 90.9(2)
C30 Ru1 N2 C17 179.6(2)
C16 Ru1 N2 C17 -85.4(2)
N1 Ru1 N2 C17 -8.14(19)
C1 Ru1 N2 C21 43.3(6)
C2 Ru1 N2 C21 -90.11(17)
C30 Ru1 N2 C21 -1.43(16)
C16 Ru1 N2 C21 93.58(17)
N1 Ru1 N2 C21 170.82(16)
C2 Ru1 C1 O1 137(5)
C30 Ru1 C1 O1 47(5)
C16 Ru1 C1 O1 -47(5)
N2 Ru1 C1 O1 3(5)
N1 Ru1 C1 O1 -124(5)
C1 Ru1 C2 O2 -17(2)
C30 Ru1 C2 O2 79(2)
C16 Ru1 C2 O2 -87(3)
N2 Ru1 C2 O2 156(2)
N1 Ru1 C2 O2 -115(2)
C7 N1 C3 C4 0.7(4)
Ru1 N1 C3 C4 -170.62(19)
N1 C3 C4 C5 -0.6(4)
C3 C4 C5 C6 -0.2(4)
C4 C5 C6 C7 0.9(4)
C3 N1 C7 C6 0.1(3)
Ru1 N1 C7 C6 172.47(19)
C3 N1 C7 C8 180.0(2)
Ru1 N1 C7 C8 -7.6(3)
C5 C6 C7 N1 -0.8(4)
C5 C6 C7 C8 179.3(3)
N1 C7 C8 C16 1.9(3)
C6 C7 C8 C16 -178.2(2)
N1 C7 C8 C9 -176.9(2)
C6 C7 C8 C9 3.0(4)
C16 C8 C9 C10 -2.3(3)
C7 C8 C9 C10 176.5(2)
C8 C9 C10 C11 179.5(3)
C8 C9 C10 C15 0.5(3)
C15 C10 C11 C12 -1.1(4)
C9 C10 C11 C12 -179.9(3)
C10 C11 C12 C13 -1.3(4)
C11 C12 C13 C14 2.2(4)
C12 C13 C14 C15 -0.8(4)
C13 C14 C15 C10 -1.6(3)
C13 C14 C15 C16 178.8(2)
C11 C10 C15 C14 2.5(4)
C9 C10 C15 C14 -178.4(2)
C11 C10 C15 C16 -177.8(2)
C9 C10 C15 C16 1.3(3)
C7 C8 C16 C15 -175.8(2)
C9 C8 C16 C15 3.2(3)
C7 C8 C16 Ru1 5.1(3)
C9 C8 C16 Ru1 -175.90(16)
C14 C15 C16 C8 176.9(2)
C10 C15 C16 C8 -2.8(3)
C14 C15 C16 Ru1 -4.4(4)
C10 C15 C16 Ru1 175.98(19)
C1 Ru1 C16 C8 -105.75(19)
C2 Ru1 C16 C8 -35.5(13)
C30 Ru1 C16 C8 158.94(18)
N2 Ru1 C16 C8 81.73(18)
N1 Ru1 C16 C8 -6.75(17)
C1 Ru1 C16 C15 75.6(3)
C2 Ru1 C16 C15 145.9(12)
C30 Ru1 C16 C15 -19.7(3)
N2 Ru1 C16 C15 -96.9(2)
N1 Ru1 C16 C15 174.6(3)
C21 N2 C17 C18 -0.1(3)
Ru1 N2 C17 C18 178.82(18)
N2 C17 C18 C19 0.8(4)
C17 C18 C19 C20 -1.0(4)
C18 C19 C20 C21 0.4(4)
C17 N2 C21 C20 -0.5(3)
Ru1 N2 C21 C20 -179.52(18)
C17 N2 C21 C22 -180.0(2)
Ru1 N2 C21 C22 0.9(2)
C19 C20 C21 N2 0.3(4)
C19 C20 C21 C22 179.8(2)
N2 C21 C22 C30 0.5(3)
C20 C21 C22 C30 -179.0(2)
N2 C21 C22 C23 179.3(2)
C20 C21 C22 C23 -0.2(4)
C30 C22 C23 C24 0.9(3)
C21 C22 C23 C24 -177.9(2)
C22 C23 C24 C25 -179.9(3)
C22 C23 C24 C29 -0.6(3)
C29 C24 C25 C26 0.3(4)
C23 C24 C25 C26 179.6(3)
C24 C25 C26 C27 -0.2(4)
C25 C26 C27 C28 0.3(4)
C26 C27 C28 C29 -0.5(4)
C27 C28 C29 C24 0.6(3)
C27 C28 C29 C30 -179.4(2)
C25 C24 C29 C28 -0.5(4)
C23 C24 C29 C28 -179.9(2)
C25 C24 C29 C30 179.5(2)
C23 C24 C29 C30 0.1(3)
C21 C22 C30 C29 178.0(2)
C23 C22 C30 C29 -0.9(3)
C21 C22 C30 Ru1 -1.8(3)
C23 C22 C30 Ru1 179.27(16)
C28 C29 C30 C22 -179.5(2)
C24 C29 C30 C22 0.5(3)
C28 C29 C30 Ru1 0.3(4)
C24 C29 C30 Ru1 -179.74(19)
C1 Ru1 C30 C22 -171.48(17)
C2 Ru1 C30 C22 96.42(18)
C16 Ru1 C30 C22 -84.61(17)
N2 Ru1 C30 C22 1.66(16)
N1 Ru1 C30 C22 -26.6(4)
C1 Ru1 C30 C29 8.8(2)
C2 Ru1 C30 C29 -83.3(2)
C16 Ru1 C30 C29 95.6(2)
N2 Ru1 C30 C29 -178.1(2)
N1 Ru1 C30 C29 153.6(2)
